data_7220751
loop_
_publ_author_name
'Xiong, Yao'
'Chen, Ligong'
'Yin, Guohui'
'Yan, Xilong'
'Ma, Yawen'

_publ_section_title
;
 Significant effect of alkyl chain length on fluorescent thermochromism of
 9,10-bis(p-alkoxystyryl)anthracenes
;
_journal_name_full 'RSC Adv.'
_journal_paper_doi 10.1039/C5RA08809G
_journal_year 2015
_chemical_formula_sum 'C31 H43 O'
_chemical_formula_weight 431.65
_chemical_name_systematic
; 
 ? 
;
_space_group_IT_number 2
_symmetry_cell_setting triclinic
_symmetry_space_group_name_Hall '-P 1'
_symmetry_space_group_name_H-M 'P -1'
_atom_sites_solution_hydrogens geom
_atom_sites_solution_primary direct
_atom_sites_solution_secondary difmap
_audit_creation_method SHELXL-97
_audit_update_record
;
2015-04-03 deposited with the CCDC.
2015-06-10 downloaded from the CCDC.
;
_cell_angle_alpha 89.974(3)
_cell_angle_beta 89.926(3)
_cell_angle_gamma 88.837(3)
_cell_formula_units_Z 2
_cell_length_a 5.4009(2)
_cell_length_b 7.3944(3)
_cell_length_c 31.9700(11)
_cell_measurement_reflns_used 5296
_cell_measurement_temperature 100.00(10)
_cell_measurement_theta_max 28.9030
_cell_measurement_theta_min 3.3450
_cell_volume 1276.50(8)
_computing_cell_refinement
;
CrysAlisPro, Agilent Technologies,
Version 1.171.36.32 (release 02-08-2013 CrysAlis171 .NET)
(compiled Aug  2 2013,16:46:58)
;
_computing_data_collection
;
CrysAlisPro, Agilent Technologies,
Version 1.171.36.32 (release 02-08-2013 CrysAlis171 .NET)
(compiled Aug  2 2013,16:46:58)
;
_computing_data_reduction
;
CrysAlisPro, Agilent Technologies,
Version 1.171.36.32 (release 02-08-2013 CrysAlis171 .NET)
(compiled Aug  2 2013,16:46:58)
;
_computing_molecular_graphics 'Bruker SHELXTL'
_computing_publication_material 'Bruker SHELXTL'
_computing_structure_refinement 'SHELXL-97 (Sheldrick, 1997)'
_computing_structure_solution 'SHELXS-97 (Sheldrick, 1990)'
_diffrn_ambient_temperature 100.00(10)
_diffrn_detector_area_resol_mean 16.0793
_diffrn_measured_fraction_theta_full 0.998
_diffrn_measured_fraction_theta_max 0.998
_diffrn_measurement_device_type 'SuperNova, Dual, Cu at zero, Eos'
_diffrn_measurement_method '\w scans'
_diffrn_radiation_monochromator mirror
_diffrn_radiation_source 'SuperNova (Mo) X-ray Source'
_diffrn_radiation_type 'Mo K\a'
_diffrn_radiation_wavelength 0.7107
_diffrn_reflns_av_R_equivalents 0.0325
_diffrn_reflns_av_sigmaI/netI 0.0350
_diffrn_reflns_limit_h_max 6
_diffrn_reflns_limit_h_min -6
_diffrn_reflns_limit_k_max 9
_diffrn_reflns_limit_k_min -9
_diffrn_reflns_limit_l_max 39
_diffrn_reflns_limit_l_min -39
_diffrn_reflns_number 17991
_diffrn_reflns_theta_full 26.37
_diffrn_reflns_theta_max 26.37
_diffrn_reflns_theta_min 3.19
_diffrn_standards_number 19396
_exptl_absorpt_coefficient_mu 0.065
_exptl_absorpt_correction_T_max 1.00000
_exptl_absorpt_correction_T_min 0.55454
_exptl_absorpt_correction_type multi-scan
_exptl_absorpt_process_details
;
CrysAlisPro, Agilent Technologies,
Version 1.171.36.32 (release 02-08-2013 CrysAlis171 .NET)
(compiled Aug  2 2013,16:46:58)
Empirical absorption correction using spherical harmonics,
 implemented in SCALE3 ABSPACK scaling algorithm.
;
_exptl_crystal_colour yellow
_exptl_crystal_density_diffrn 1.123
_exptl_crystal_density_method 'not measured'
_exptl_crystal_description plan
_exptl_crystal_F_000 474
_exptl_crystal_size_max 0.48
_exptl_crystal_size_mid 0.12
_exptl_crystal_size_min 0.01
_refine_diff_density_max 0.221
_refine_diff_density_min -0.238
_refine_diff_density_rms 0.046
_refine_ls_extinction_method none
_refine_ls_goodness_of_fit_ref 1.031
_refine_ls_hydrogen_treatment constr
_refine_ls_matrix_type full
_refine_ls_number_parameters 290
_refine_ls_number_reflns 5234
_refine_ls_number_restraints 0
_refine_ls_restrained_S_all 1.031
_refine_ls_R_factor_all 0.0714
_refine_ls_R_factor_gt 0.0509
_refine_ls_shift/su_max 0.000
_refine_ls_shift/su_mean 0.000
_refine_ls_structure_factor_coef Fsqd
_refine_ls_weighting_details 'calc w=1/[\s^2^(Fo^2^)+(0.0515P)^2^+0.7092P] where P=(Fo^2^+2Fc^2^)/3'
_refine_ls_weighting_scheme calc
_refine_ls_wR_factor_gt 0.1275
_refine_ls_wR_factor_ref 0.1406
_reflns_number_gt 3877
_reflns_number_total 5234
_reflns_threshold_expression >2sigma(I)
_cod_data_source_file c5ra08809g2.cif
_cod_data_source_block exp_694
_cod_database_code 7220751

loop_
_symmetry_equiv_pos_as_xyz
'x, y, z'
'-x, -y, -z'

loop_
_atom_site_label
_atom_site_type_symbol
_atom_site_fract_x
_atom_site_fract_y
_atom_site_fract_z
_atom_site_U_iso_or_equiv
_atom_site_adp_type
_atom_site_occupancy
_atom_site_symmetry_multiplicity
_atom_site_calc_flag
_atom_site_refinement_flags
C1 C -0.0083(3) 1.35328(19) 0.02900(5) 0.0141(3) Uani 1 1 d .
C2 C -0.1729(3) 1.3607(2) -0.00510(5) 0.0143(3) Uani 1 1 d .
C3 C -0.3564(3) 1.2263(2) -0.01126(5) 0.0173(3) Uani 1 1 d .
H3 H -0.3646 1.1298 0.0073 0.021 Uiso 1 1 calc R
C4 C -0.5193(3) 1.2364(2) -0.04371(5) 0.0200(4) Uani 1 1 d .
H4 H -0.6385 1.1483 -0.0467 0.024 Uiso 1 1 calc R
C5 C -0.5082(3) 1.3802(2) -0.07286(5) 0.0190(4) Uani 1 1 d .
H5 H -0.6186 1.3855 -0.0951 0.023 Uiso 1 1 calc R
C6 C -0.3364(3) 1.5106(2) -0.06833(5) 0.0176(3) Uani 1 1 d .
H6 H -0.3306 1.6038 -0.0878 0.021 Uiso 1 1 d R
C7 C -0.1645(3) 1.5082(2) -0.03442(5) 0.0140(3) Uani 1 1 d .
C8 C -0.0072(3) 1.1964(2) 0.05812(5) 0.0193(4) Uani 1 1 d .
H8 H 0.0994 1.1001 0.0517 0.023 Uiso 1 1 calc R
C9 C -0.1416(3) 1.1807(2) 0.09196(5) 0.0194(4) Uani 1 1 d .
H9 H -0.2452 1.2790 0.0983 0.023 Uiso 1 1 calc R
C10 C -0.1500(3) 1.0274(2) 0.12137(5) 0.0155(3) Uani 1 1 d .
C11 C -0.3446(3) 1.0160(2) 0.15018(5) 0.0184(3) Uani 1 1 d .
H11 H -0.4643 1.1081 0.1511 0.022 Uiso 1 1 calc R
C12 C -0.3631(3) 0.8708(2) 0.17729(5) 0.0169(3) Uani 1 1 d .
H12 H -0.4947 0.8657 0.1960 0.020 Uiso 1 1 calc R
C13 C -0.1840(3) 0.7322(2) 0.17644(5) 0.0139(3) Uani 1 1 d .
C14 C 0.0127(3) 0.7419(2) 0.14858(5) 0.0161(3) Uani 1 1 d .
H14 H 0.1343 0.6510 0.1481 0.019 Uiso 1 1 calc R
C15 C 0.0270(3) 0.8878(2) 0.12137(5) 0.0165(3) Uani 1 1 d .
H15 H 0.1585 0.8924 0.1026 0.020 Uiso 1 1 calc R
C17 C -0.0436(3) 0.4449(2) 0.20306(5) 0.0171(3) Uani 1 1 d .
H17A H 0.1213 0.4879 0.2089 0.021 Uiso 1 1 calc R
H17B H -0.0423 0.3897 0.1755 0.021 Uiso 1 1 calc R
C18 C -0.1182(3) 0.3078(2) 0.23575(5) 0.0174(3) Uani 1 1 d .
H18A H -0.2816 0.2637 0.2292 0.021 Uiso 1 1 calc R
H18B H -0.1268 0.3660 0.2629 0.021 Uiso 1 1 calc R
C19 C 0.0658(3) 0.1486(2) 0.23760(5) 0.0165(3) Uani 1 1 d .
H19A H 0.2297 0.1940 0.2432 0.020 Uiso 1 1 calc R
H19B H 0.0711 0.0896 0.2105 0.020 Uiso 1 1 calc R
C20 C 0.0015(3) 0.0091(2) 0.27097(5) 0.0162(3) Uani 1 1 d .
H20A H -0.0061 0.0683 0.2980 0.019 Uiso 1 1 calc R
H20B H -0.1611 -0.0379 0.2651 0.019 Uiso 1 1 calc R
C21 C 0.1881(3) -0.1477(2) 0.27303(5) 0.0154(3) Uani 1 1 d .
H21A H 0.3513 -0.0998 0.2781 0.018 Uiso 1 1 calc R
H21B H 0.1924 -0.2082 0.2461 0.018 Uiso 1 1 calc R
C22 C 0.1321(3) -0.2868(2) 0.30689(5) 0.0163(3) Uani 1 1 d .
H22A H 0.1251 -0.2266 0.3338 0.020 Uiso 1 1 calc R
H22B H -0.0293 -0.3371 0.3016 0.020 Uiso 1 1 calc R
C23 C 0.3247(3) -0.4407(2) 0.30883(5) 0.0159(3) Uani 1 1 d .
H23A H 0.4858 -0.3902 0.3143 0.019 Uiso 1 1 calc R
H23B H 0.3326 -0.5000 0.2818 0.019 Uiso 1 1 calc R
C24 C 0.2695(3) -0.5815(2) 0.34235(5) 0.0165(3) Uani 1 1 d .
H24A H 0.2629 -0.5222 0.3694 0.020 Uiso 1 1 calc R
H24B H 0.1076 -0.6310 0.3370 0.020 Uiso 1 1 calc R
C25 C 0.4602(3) -0.7363(2) 0.34414(5) 0.0169(3) Uani 1 1 d .
H25A H 0.6221 -0.6867 0.3494 0.020 Uiso 1 1 calc R
H25B H 0.4663 -0.7958 0.3171 0.020 Uiso 1 1 calc R
C26 C 0.4059(3) -0.8770(2) 0.37775(5) 0.0171(3) Uani 1 1 d .
H26A H 0.3988 -0.8176 0.4048 0.021 Uiso 1 1 calc R
H26B H 0.2447 -0.9276 0.3724 0.021 Uiso 1 1 calc R
C27 C 0.5986(3) -1.0303(2) 0.37947(5) 0.0168(3) Uani 1 1 d .
H27A H 0.7595 -0.9794 0.3850 0.020 Uiso 1 1 calc R
H27B H 0.6068 -1.0886 0.3523 0.020 Uiso 1 1 calc R
C28 C 0.5460(3) -1.1732(2) 0.41268(5) 0.0173(3) Uani 1 1 d .
H28A H 0.5373 -1.1154 0.4399 0.021 Uiso 1 1 calc R
H28B H 0.3859 -1.2252 0.4071 0.021 Uiso 1 1 calc R
C29 C 0.7418(3) -1.3245(2) 0.41398(5) 0.0171(3) Uani 1 1 d .
H29A H 0.9018 -1.2719 0.4193 0.021 Uiso 1 1 calc R
H29B H 0.7500 -1.3820 0.3867 0.021 Uiso 1 1 calc R
C30 C 0.6943(3) -1.4689(2) 0.44703(5) 0.0178(3) Uani 1 1 d .
H30A H 0.6935 -1.4129 0.4745 0.021 Uiso 1 1 calc R
H30B H 0.5319 -1.5188 0.4424 0.021 Uiso 1 1 calc R
C31 C 0.8876(3) -1.6221(2) 0.44638(5) 0.0208(4) Uani 1 1 d .
H31A H 1.0495 -1.5721 0.4513 0.025 Uiso 1 1 calc R
H31B H 0.8898 -1.6766 0.4188 0.025 Uiso 1 1 calc R
C32 C 0.8407(4) -1.7690(2) 0.47887(6) 0.0296(4) Uani 1 1 d .
H32A H 0.6804 -1.8190 0.4743 0.044 Uiso 1 1 calc R
H32B H 0.8471 -1.7175 0.5064 0.044 Uiso 1 1 calc R
H32C H 0.9653 -1.8628 0.4763 0.044 Uiso 1 1 calc R
O1 O -0.2194(2) 0.59288(14) 0.20422(3) 0.0186(3) Uani 1 1 d .

loop_
_atom_site_aniso_label
_atom_site_aniso_U_11
_atom_site_aniso_U_22
_atom_site_aniso_U_33
_atom_site_aniso_U_23
_atom_site_aniso_U_13
_atom_site_aniso_U_12
C1 0.0173(8) 0.0113(7) 0.0134(7) 0.0015(6) 0.0042(6) 0.0037(6)
C2 0.0154(8) 0.0134(8) 0.0138(8) 0.0009(6) 0.0041(6) 0.0027(6)
C3 0.0202(8) 0.0124(8) 0.0192(8) 0.0023(6) 0.0024(6) 0.0000(6)
C4 0.0193(8) 0.0153(8) 0.0254(9) -0.0038(7) 0.0016(7) -0.0009(6)
C5 0.0199(8) 0.0195(8) 0.0174(8) -0.0025(6) -0.0037(6) 0.0049(6)
C6 0.0219(8) 0.0155(8) 0.0153(8) 0.0023(6) 0.0011(6) 0.0055(6)
C7 0.0155(8) 0.0122(7) 0.0143(8) 0.0006(6) 0.0026(6) 0.0030(6)
C8 0.0261(9) 0.0138(8) 0.0178(8) 0.0043(6) 0.0041(7) 0.0054(6)
C9 0.0192(8) 0.0175(8) 0.0211(9) 0.0072(7) 0.0033(6) 0.0066(6)
C10 0.0167(8) 0.0163(8) 0.0134(8) 0.0039(6) -0.0011(6) -0.0003(6)
C11 0.0177(8) 0.0182(8) 0.0189(8) 0.0055(7) 0.0010(6) 0.0060(6)
C12 0.0154(8) 0.0186(8) 0.0167(8) 0.0039(6) 0.0028(6) 0.0000(6)
C13 0.0165(8) 0.0127(7) 0.0124(7) 0.0048(6) -0.0018(6) -0.0014(6)
C14 0.0168(8) 0.0153(8) 0.0160(8) 0.0024(6) -0.0002(6) 0.0040(6)
C15 0.0155(8) 0.0181(8) 0.0160(8) 0.0042(6) 0.0029(6) 0.0006(6)
C17 0.0204(8) 0.0134(8) 0.0174(8) 0.0045(6) 0.0000(6) 0.0027(6)
C18 0.0200(8) 0.0152(8) 0.0170(8) 0.0043(6) 0.0000(6) -0.0003(6)
C19 0.0180(8) 0.0140(8) 0.0176(8) 0.0041(6) 0.0001(6) -0.0002(6)
C20 0.0177(8) 0.0142(8) 0.0165(8) 0.0036(6) 0.0007(6) 0.0004(6)
C21 0.0152(8) 0.0142(8) 0.0168(8) 0.0024(6) 0.0009(6) 0.0009(6)
C22 0.0174(8) 0.0145(8) 0.0168(8) 0.0030(6) 0.0007(6) 0.0006(6)
C23 0.0160(8) 0.0135(8) 0.0181(8) 0.0036(6) 0.0001(6) 0.0004(6)
C24 0.0174(8) 0.0134(8) 0.0187(8) 0.0037(6) 0.0002(6) 0.0019(6)
C25 0.0164(8) 0.0139(8) 0.0204(8) 0.0026(6) -0.0008(6) 0.0015(6)
C26 0.0174(8) 0.0141(8) 0.0199(8) 0.0038(6) -0.0004(6) 0.0010(6)
C27 0.0167(8) 0.0148(8) 0.0189(8) 0.0035(6) -0.0011(6) 0.0006(6)
C28 0.0181(8) 0.0137(8) 0.0202(8) 0.0035(6) 0.0004(6) 0.0012(6)
C29 0.0175(8) 0.0150(8) 0.0189(8) 0.0037(6) 0.0003(6) 0.0011(6)
C30 0.0183(8) 0.0156(8) 0.0195(8) 0.0038(6) -0.0012(6) 0.0014(6)
C31 0.0244(9) 0.0169(8) 0.0209(9) 0.0043(7) -0.0014(7) 0.0034(7)
C32 0.0402(11) 0.0194(9) 0.0292(10) 0.0081(8) -0.0053(8) 0.0036(8)
O1 0.0210(6) 0.0139(6) 0.0207(6) 0.0090(5) 0.0035(5) 0.0024(4)

loop_
_atom_type_symbol
_atom_type_description
_atom_type_scat_dispersion_real
_atom_type_scat_dispersion_imag
_atom_type_scat_source
C C 0.0033 0.0016 'International Tables Vol C Tables 4.2.6.8 and 6.1.1.4'
H H 0.0000 0.0000 'International Tables Vol C Tables 4.2.6.8 and 6.1.1.4'
O O 0.0106 0.0060 'International Tables Vol C Tables 4.2.6.8 and 6.1.1.4'

loop_
_geom_angle_atom_site_label_1
_geom_angle_atom_site_label_2
_geom_angle_atom_site_label_3
_geom_angle
_geom_angle_site_symmetry_1
_geom_angle_site_symmetry_3
C2 C1 C7 119.64(13) . 2_585
C2 C1 C8 120.50(14) . .
C7 C1 C8 119.79(14) 2_585 .
C1 C2 C3 121.76(14) . .
C1 C2 C7 120.27(14) . .
C3 C2 C7 117.96(14) . .
C4 C3 C2 121.57(15) . .
C4 C3 H3 119.2 . .
C2 C3 H3 119.2 . .
C3 C4 C5 120.35(15) . .
C3 C4 H4 119.8 . .
C5 C4 H4 119.8 . .
C6 C5 C4 120.11(15) . .
C6 C5 H5 119.9 . .
C4 C5 H5 119.9 . .
C5 C6 C7 121.73(15) . .
C5 C6 H6 119.2 . .
C7 C6 H6 119.1 . .
C1 C7 C6 121.64(14) 2_585 .
C1 C7 C2 120.10(14) 2_585 .
C6 C7 C2 118.26(14) . .
C9 C8 C1 126.36(15) . .
C9 C8 H8 116.8 . .
C1 C8 H8 116.8 . .
C8 C9 C10 128.38(15) . .
C8 C9 H9 115.8 . .
C10 C9 H9 115.8 . .
C15 C10 C11 117.36(13) . .
C15 C10 C9 122.61(14) . .
C11 C10 C9 120.01(14) . .
C12 C11 C10 121.58(14) . .
C12 C11 H11 119.2 . .
C10 C11 H11 119.2 . .
C11 C12 C13 119.87(14) . .
C11 C12 H12 120.1 . .
C13 C12 H12 120.1 . .
O1 C13 C14 124.71(13) . .
O1 C13 C12 115.68(13) . .
C14 C13 C12 119.60(13) . .
C13 C14 C15 119.70(14) . .
C13 C14 H14 120.1 . .
C15 C14 H14 120.1 . .
C14 C15 C10 121.88(14) . .
C14 C15 H15 119.1 . .
C10 C15 H15 119.1 . .
O1 C17 C18 108.16(12) . .
O1 C17 H17A 110.1 . .
C18 C17 H17A 110.1 . .
O1 C17 H17B 110.1 . .
C18 C17 H17B 110.1 . .
H17A C17 H17B 108.4 . .
C17 C18 C19 111.41(13) . .
C17 C18 H18A 109.3 . .
C19 C18 H18A 109.3 . .
C17 C18 H18B 109.3 . .
C19 C18 H18B 109.3 . .
H18A C18 H18B 108.0 . .
C18 C19 C20 113.23(13) . .
C18 C19 H19A 108.9 . .
C20 C19 H19A 108.9 . .
C18 C19 H19B 108.9 . .
C20 C19 H19B 108.9 . .
H19A C19 H19B 107.7 . .
C21 C20 C19 112.87(13) . .
C21 C20 H20A 109.0 . .
C19 C20 H20A 109.0 . .
C21 C20 H20B 109.0 . .
C19 C20 H20B 109.0 . .
H20A C20 H20B 107.8 . .
C20 C21 C22 114.02(13) . .
C20 C21 H21A 108.7 . .
C22 C21 H21A 108.7 . .
C20 C21 H21B 108.7 . .
C22 C21 H21B 108.7 . .
H21A C21 H21B 107.6 . .
C23 C22 C21 112.93(13) . .
C23 C22 H22A 109.0 . .
C21 C22 H22A 109.0 . .
C23 C22 H22B 109.0 . .
C21 C22 H22B 109.0 . .
H22A C22 H22B 107.8 . .
C22 C23 C24 113.40(13) . .
C22 C23 H23A 108.9 . .
C24 C23 H23A 108.9 . .
C22 C23 H23B 108.9 . .
C24 C23 H23B 108.9 . .
H23A C23 H23B 107.7 . .
C25 C24 C23 113.59(13) . .
C25 C24 H24A 108.8 . .
C23 C24 H24A 108.8 . .
C25 C24 H24B 108.8 . .
C23 C24 H24B 108.8 . .
H24A C24 H24B 107.7 . .
C24 C25 C26 113.70(13) . .
C24 C25 H25A 108.8 . .
C26 C25 H25A 108.8 . .
C24 C25 H25B 108.8 . .
C26 C25 H25B 108.8 . .
H25A C25 H25B 107.7 . .
C27 C26 C25 113.24(13) . .
C27 C26 H26A 108.9 . .
C25 C26 H26A 108.9 . .
C27 C26 H26B 108.9 . .
C25 C26 H26B 108.9 . .
H26A C26 H26B 107.7 . .
C26 C27 C28 113.94(13) . .
C26 C27 H27A 108.8 . .
C28 C27 H27A 108.8 . .
C26 C27 H27B 108.8 . .
C28 C27 H27B 108.8 . .
H27A C27 H27B 107.7 . .
C29 C28 C27 113.00(13) . .
C29 C28 H28A 109.0 . .
C27 C28 H28A 109.0 . .
C29 C28 H28B 109.0 . .
C27 C28 H28B 109.0 . .
H28A C28 H28B 107.8 . .
C28 C29 C30 114.10(13) . .
C28 C29 H29A 108.7 . .
C30 C29 H29A 108.7 . .
C28 C29 H29B 108.7 . .
C30 C29 H29B 108.7 . .
H29A C29 H29B 107.6 . .
C31 C30 C29 112.85(13) . .
C31 C30 H30A 109.0 . .
C29 C30 H30A 109.0 . .
C31 C30 H30B 109.0 . .
C29 C30 H30B 109.0 . .
H30A C30 H30B 107.8 . .
C30 C31 C32 113.51(14) . .
C30 C31 H31A 108.9 . .
C32 C31 H31A 108.9 . .
C30 C31 H31B 108.9 . .
C32 C31 H31B 108.9 . .
H31A C31 H31B 107.7 . .
C31 C32 H32A 109.5 . .
C31 C32 H32B 109.5 . .
H32A C32 H32B 109.5 . .
C31 C32 H32C 109.5 . .
H32A C32 H32C 109.5 . .
H32B C32 H32C 109.5 . .
C13 O1 C17 117.07(12) . .

loop_
_geom_bond_atom_site_label_1
_geom_bond_atom_site_label_2
_geom_bond_distance
_geom_bond_site_symmetry_2
C1 C2 1.408(2) .
C1 C7 1.410(2) 2_585
C1 C8 1.487(2) .
C2 C3 1.431(2) .
C2 C7 1.439(2) .
C3 C4 1.362(2) .
C3 H3 0.9300 .
C4 C5 1.416(2) .
C4 H4 0.9300 .
C5 C6 1.360(2) .
C5 H5 0.9300 .
C6 C7 1.428(2) .
C6 H6 0.9300 .
C7 C1 1.410(2) 2_585
C8 C9 1.308(2) .
C8 H8 0.9300 .
C9 C10 1.474(2) .
C9 H9 0.9300 .
C10 C15 1.393(2) .
C10 C11 1.400(2) .
C11 C12 1.384(2) .
C11 H11 0.9300 .
C12 C13 1.395(2) .
C12 H12 0.9300 .
C13 O1 1.3759(17) .
C13 C14 1.388(2) .
C14 C15 1.389(2) .
C14 H14 0.9300 .
C15 H15 0.9300 .
C17 O1 1.4347(18) .
C17 C18 1.515(2) .
C17 H17A 0.9700 .
C17 H17B 0.9700 .
C18 C19 1.527(2) .
C18 H18A 0.9700 .
C18 H18B 0.9700 .
C19 C20 1.528(2) .
C19 H19A 0.9700 .
C19 H19B 0.9700 .
C20 C21 1.522(2) .
C20 H20A 0.9700 .
C20 H20B 0.9700 .
C21 C22 1.527(2) .
C21 H21A 0.9700 .
C21 H21B 0.9700 .
C22 C23 1.527(2) .
C22 H22A 0.9700 .
C22 H22B 0.9700 .
C23 C24 1.527(2) .
C23 H23A 0.9700 .
C23 H23B 0.9700 .
C24 C25 1.526(2) .
C24 H24A 0.9700 .
C24 H24B 0.9700 .
C25 C26 1.528(2) .
C25 H25A 0.9700 .
C25 H25B 0.9700 .
C26 C27 1.524(2) .
C26 H26A 0.9700 .
C26 H26B 0.9700 .
C27 C28 1.528(2) .
C27 H27A 0.9700 .
C27 H27B 0.9700 .
C28 C29 1.524(2) .
C28 H28A 0.9700 .
C28 H28B 0.9700 .
C29 C30 1.527(2) .
C29 H29A 0.9700 .
C29 H29B 0.9700 .
C30 C31 1.525(2) .
C30 H30A 0.9700 .
C30 H30B 0.9700 .
C31 C32 1.527(2) .
C31 H31A 0.9700 .
C31 H31B 0.9700 .
C32 H32A 0.9600 .
C32 H32B 0.9600 .
C32 H32C 0.9600 .

loop_
_geom_torsion_atom_site_label_1
_geom_torsion_atom_site_label_2
_geom_torsion_atom_site_label_3
_geom_torsion_atom_site_label_4
_geom_torsion
_geom_torsion_site_symmetry_1
_geom_torsion_site_symmetry_4
C7 C1 C2 C3 -178.12(14) 2_585 .
C8 C1 C2 C3 4.8(2) . .
C7 C1 C2 C7 0.3(2) 2_585 .
C8 C1 C2 C7 -176.80(14) . .
C1 C2 C3 C4 178.35(15) . .
C7 C2 C3 C4 -0.1(2) . .
C2 C3 C4 C5 1.1(2) . .
C3 C4 C5 C6 -0.8(2) . .
C4 C5 C6 C7 -0.4(2) . .
C5 C6 C7 C1 -177.87(15) . 2_585
C5 C6 C7 C2 1.3(2) . .
C1 C2 C7 C1 -0.3(2) . 2_585
C3 C2 C7 C1 178.17(14) . 2_585
C1 C2 C7 C6 -179.55(14) . .
C3 C2 C7 C6 -1.1(2) . .
C2 C1 C8 C9 -89.3(2) . .
C7 C1 C8 C9 93.6(2) 2_585 .
C1 C8 C9 C10 178.96(15) . .
C8 C9 C10 C15 13.5(3) . .
C8 C9 C10 C11 -164.99(18) . .
C15 C10 C11 C12 -0.8(2) . .
C9 C10 C11 C12 177.74(15) . .
C10 C11 C12 C13 0.4(2) . .
C11 C12 C13 O1 -179.35(14) . .
C11 C12 C13 C14 0.5(2) . .
O1 C13 C14 C15 178.78(14) . .
C12 C13 C14 C15 -1.1(2) . .
C13 C14 C15 C10 0.7(2) . .
C11 C10 C15 C14 0.3(2) . .
C9 C10 C15 C14 -178.27(15) . .
O1 C17 C18 C19 -177.94(12) . .
C17 C18 C19 C20 178.51(13) . .
C18 C19 C20 C21 -179.12(13) . .
C19 C20 C21 C22 178.51(13) . .
C20 C21 C22 C23 -178.91(13) . .
C21 C22 C23 C24 -179.53(13) . .
C22 C23 C24 C25 179.49(13) . .
C23 C24 C25 C26 179.79(13) . .
C24 C25 C26 C27 -179.57(13) . .
C25 C26 C27 C28 -179.48(13) . .
C26 C27 C28 C29 -179.66(13) . .
C27 C28 C29 C30 179.78(13) . .
C28 C29 C30 C31 177.68(14) . .
C29 C30 C31 C32 -179.23(14) . .
C14 C13 O1 C17 -2.1(2) . .
C12 C13 O1 C17 177.73(13) . .
C18 C17 O1 C13 -179.70(12) . .
